data_2209432
loop_
_publ_author_name
'Kenny Stahl'
'Jens E. T. Andersen'
'Henrik Nilsson'

_publ_section_title
;
 Poly[[tetraaquatris(monomethyl fumarato)distrontium(II)] monomethyl
 fumarate] at 120 K
;
_journal_coeditor_code BV2021
_journal_issue 7
_journal_name_full 'Acta Crystallographica Section E'
_journal_page_first m1677
_journal_page_last m1679
_journal_paper_doi 10.1107/S1600536806023920
_journal_volume 62
_journal_year 2006
_chemical_formula_iupac '[Sr2 (C5 H5 O4)3 (H2 O)4] (C5 H5 O4)'
_chemical_formula_moiety 'C15 H23 O16 Sr2 +, C5 H5 O4 -'
_chemical_formula_sum 'C20 H28 O20 Sr2'
_chemical_formula_weight 763.66
_chemical_name_common 'Strontium methyl fumarate hydrate'
_chemical_name_systematic
;
Poly[[tetraaquatris(monomethyl fumarato)distrontium(II)] monomethyl fumarate]
at 120 K
;
_space_group_IT_number 2
_symmetry_cell_setting triclinic
_symmetry_space_group_name_Hall '-P 1'
_symmetry_space_group_name_H-M 'P -1'
_atom_sites_solution_hydrogens difmap
_atom_sites_solution_primary direct
_atom_sites_solution_secondary difmap
_audit_creation_method SHELXL-97
_cell_angle_alpha 100.676(2)
_cell_angle_beta 96.322(2)
_cell_angle_gamma 107.096(2)
_cell_formula_units_Z 2
_cell_length_a 7.1336(6)
_cell_length_b 10.7203(8)
_cell_length_c 20.9384(17)
_cell_measurement_reflns_used 5146
_cell_measurement_temperature 120(2)
_cell_measurement_theta_max 30.47
_cell_measurement_theta_min 2.54
_cell_volume 1480.7(2)
_computing_cell_refinement 'SAINT-Plus (Bruker, 1999)'
_computing_data_collection 'SMART (Bruker, 1999)'
_computing_data_reduction 'SAINT-Plus and SADABS (Sheldrick, 2002)'
_computing_molecular_graphics 'ORTEP-3 (Farrugia, 1997) and ATOMS (Dowty, 2000)'
_computing_publication_material SHELXL97
_computing_structure_refinement 'SHELXL97 (Sheldrick, 1997)'
_computing_structure_solution 'SHELXS97 (Sheldrick, 1997)'
_diffrn_ambient_temperature 120(2)
_diffrn_measured_fraction_theta_full 0.995
_diffrn_measured_fraction_theta_max 0.905
_diffrn_measurement_device_type 'Bruker SMART APEX'
_diffrn_measurement_method '\w scan, frame data integration'
_diffrn_radiation_monochromator graphite
_diffrn_radiation_source 'fine-focus sealed tube'
_diffrn_radiation_type MoK\a
_diffrn_radiation_wavelength 0.71073
_diffrn_reflns_av_R_equivalents 0.0565
_diffrn_reflns_av_sigmaI/netI 0.1035
_diffrn_reflns_limit_h_max 10
_diffrn_reflns_limit_h_min -10
_diffrn_reflns_limit_k_max 14
_diffrn_reflns_limit_k_min -14
_diffrn_reflns_limit_l_max 29
_diffrn_reflns_limit_l_min -29
_diffrn_reflns_number 19750
_diffrn_reflns_theta_full 29.00
_diffrn_reflns_theta_max 30.83
_diffrn_reflns_theta_min 1.01
_diffrn_standards_decay_% 0
_diffrn_standards_interval_count 0
_diffrn_standards_interval_time 0
_diffrn_standards_number 0
_exptl_absorpt_coefficient_mu 3.687
_exptl_absorpt_correction_T_max 0.8974
_exptl_absorpt_correction_T_min 0.4843
_exptl_absorpt_correction_type multi-scan
_exptl_absorpt_process_details '(SADABS; Sheldrick, 2002)'
_exptl_crystal_colour colorless
_exptl_crystal_density_diffrn 1.713
_exptl_crystal_density_method 'not measured'
_exptl_crystal_description needle
_exptl_crystal_F_000 768
_exptl_crystal_size_max 0.23
_exptl_crystal_size_mid 0.05
_exptl_crystal_size_min 0.03
_refine_diff_density_max 1.481
_refine_diff_density_min -0.713
_refine_ls_extinction_method none
_refine_ls_goodness_of_fit_ref 0.872
_refine_ls_hydrogen_treatment mixed
_refine_ls_matrix_type full
_refine_ls_number_parameters 407
_refine_ls_number_reflns 8421
_refine_ls_number_restraints 8
_refine_ls_restrained_S_all 0.872
_refine_ls_R_factor_all 0.0608
_refine_ls_R_factor_gt 0.0375
_refine_ls_shift/su_max 0.001
_refine_ls_shift/su_mean 0.000
_refine_ls_structure_factor_coef Fsqd
_refine_ls_weighting_details 'calc w=1/[\s^2^(Fo^2^)+(0.0363P)^2^] where P=(Fo^2^+2Fc^2^)/3'
_refine_ls_weighting_scheme calc
_refine_ls_wR_factor_gt 0.0756
_refine_ls_wR_factor_ref 0.0950
_reflns_number_gt 5753
_reflns_number_total 8421
_reflns_threshold_expression I>2\s(I)
_cod_data_source_file bv2021.cif
_cod_data_source_block I
_cod_depositor_comments
;
The following automatic conversions were performed:
'_atom_site_calc_flag' value 'D' changed to 'd' according to
'/home/saulius/struct/CIF-dictionaries/cif_core.dic' dictionary named
'cif_core.dic' version 2.4.1 from 2010-06-29 (9 times).

Automatic conversion script
Id: cif_fix_enum 1527 2010-12-29 10:47:43Z saulius 

The following automatic conversions were performed:

'_atom_site_calc_flag' value 'D' changed to 'd' according to
/home/saulius/struct/CIF-dictionaries/cif_core.dic dictionary named
'cif_core.dic' version 2.4.1 from 2010-06-29 (9 times).

Automatic conversion script
Id: cif_fix_values 1715 2011-07-08 13:25:40Z adriana 

;
_cod_database_code 2209432

loop_
_symmetry_equiv_pos_as_xyz
'x, y, z'
'-x, -y, -z'

loop_
_atom_site_type_symbol
_atom_site_label
_atom_site_fract_x
_atom_site_fract_y
_atom_site_fract_z
_atom_site_U_iso_or_equiv
_atom_site_adp_type
_atom_site_calc_flag
_atom_site_refinement_flags
_atom_site_occupancy
Sr Sr1 0.37047(4) 0.78079(3) 0.464363(15) 0.00913(8) Uani d . 1
Sr Sr2 0.76100(5) 0.60979(3) 0.364673(15) 0.01050(8) Uani d . 1
O O1 0.9026(4) 0.4145(2) 0.38735(12) 0.0150(5) Uani d D 1
H H1A 0.925(6) 0.385(4) 0.3504(12) 0.022 Uiso d D 1
H H1B 0.825(5) 0.344(2) 0.3907(19) 0.022 Uiso d D 1
O O2 0.4592(4) 0.4184(2) 0.38307(12) 0.0148(5) Uani d . 1
H H2A 0.489(6) 0.355(3) 0.3917(18) 0.022 Uiso d . 1
H H2B 0.391(5) 0.387(3) 0.3452(11) 0.022 Uiso d . 1
O O3 0.2609(4) 0.5330(3) 0.47479(13) 0.0169(5) Uani d . 1
H H3A 0.149(3) 0.500(4) 0.4534(17) 0.025 Uiso d . 1
H H3B 0.327(5) 0.502(4) 0.4525(17) 0.025 Uiso d . 1
O O4 0.6638(4) 0.4513(3) 0.24953(13) 0.0212(6) Uani d . 1
H H4A 0.549(3) 0.401(3) 0.237(2) 0.032 Uiso d . 1
H H4B 0.739(5) 0.409(4) 0.243(2) 0.032 Uiso d . 1
O O11 0.7035(3) 0.7471(2) 0.47641(12) 0.0153(5) Uani d . 1
O O12 1.0237(3) 0.7731(2) 0.47988(12) 0.0167(5) Uani d . 1
O O13 1.1506(4) 1.1838(2) 0.68818(12) 0.0179(6) Uani d . 1
O O14 0.9678(4) 0.9913(2) 0.71089(12) 0.0191(6) Uani d . 1
C C11 0.8803(5) 0.7869(3) 0.50755(17) 0.0122(7) Uani d . 1
C C12 0.9135(5) 0.8580(3) 0.57931(17) 0.0135(7) Uani d . 1
H H12 0.8442 0.8137 0.6080 0.016 Uiso calc R 1
C C13 1.0387(5) 0.9820(3) 0.60273(17) 0.0153(7) Uani d . 1
H H13 1.1189 1.0209 0.5749 0.018 Uiso calc R 1
C C14 1.0590(5) 1.0631(4) 0.67101(17) 0.0140(7) Uani d . 1
C C15 0.9823(6) 1.0658(4) 0.77825(18) 0.0242(9) Uani d . 1
H H15A 0.9209 1.0050 0.8040 0.029 Uiso calc R 1
H H15B 0.9154 1.1314 0.7773 0.029 Uiso calc R 1
H H15C 1.1199 1.1101 0.7977 0.029 Uiso calc R 1
O O21 0.4119(3) 0.7955(2) 0.59156(11) 0.0130(5) Uani d . 1
O O22 0.5072(4) 1.0017(2) 0.57288(12) 0.0153(5) Uani d . 1
O O23 0.4712(4) 1.0895(3) 0.82092(13) 0.0298(7) Uani d . 1
O O24 0.4931(4) 0.8917(3) 0.83906(12) 0.0220(6) Uani d . 1
C C21 0.4659(5) 0.9235(3) 0.61189(17) 0.0125(7) Uani d . 1
C C22 0.4766(5) 0.9847(3) 0.68341(16) 0.0139(7) Uani d . 1
H H22 0.4936 1.0757 0.6961 0.017 Uiso calc R 1
C C23 0.4626(5) 0.9124(4) 0.72943(17) 0.0162(7) Uani d . 1
H H23 0.4445 0.8212 0.7172 0.019 Uiso calc R 1
C C24 0.4756(5) 0.9765(4) 0.80037(17) 0.0163(8) Uani d . 1
C C25 0.5151(6) 0.9464(4) 0.90965(18) 0.0288(10) Uani d . 1
H H25A 0.5269 0.8798 0.9334 0.035 Uiso calc R 1
H H25B 0.4005 0.9717 0.9184 0.035 Uiso calc R 1
H H25C 0.6325 1.0237 0.9236 0.035 Uiso calc R 1
O O31 0.4369(3) 0.6700(2) 0.34172(11) 0.0140(5) Uani d . 1
O O32 0.1293(3) 0.6676(2) 0.35228(11) 0.0147(5) Uani d . 1
O O33 0.0714(4) 0.6071(3) 0.10776(13) 0.0316(7) Uani d . 1
O O34 0.3740(4) 0.6000(3) 0.08954(12) 0.0204(6) Uani d . 1
C C31 0.2594(5) 0.6540(3) 0.31683(17) 0.0116(7) Uani d . 1
C C32 0.1965(5) 0.6273(3) 0.24360(17) 0.0146(7) Uani d . 1
H H32 0.0619 0.6083 0.2275 0.018 Uiso calc R 1
C C33 0.3189(5) 0.6288(3) 0.19956(17) 0.0160(7) Uani d . 1
H H33 0.4528 0.6409 0.2132 0.019 Uiso calc R 1
C C34 0.2388(6) 0.6108(4) 0.12808(18) 0.0185(8) Uani d . 1
C C35 0.3050(6) 0.5881(4) 0.01948(18) 0.0287(10) Uani d . 1
H H35A 0.4117 0.5863 -0.0045 0.034 Uiso calc R 1
H H35B 0.2628 0.6635 0.0144 0.034 Uiso calc R 1
H H35C 0.1952 0.5068 0.0026 0.034 Uiso calc R 1
O O41 0.7302(4) 0.6780(2) 0.74164(12) 0.0205(6) Uani d . 1
O O42 1.0410(4) 0.6745(3) 0.73507(12) 0.0228(6) Uani d . 1
O O43 1.0898(4) 0.8464(3) 0.98108(13) 0.0334(7) Uani d . 1
O O44 0.7678(4) 0.7697(3) 0.98973(12) 0.0233(6) Uani d . 1
C C41 0.9075(6) 0.6944(3) 0.76642(18) 0.0174(8) Uani d . 1
C C42 0.9677(6) 0.7409(4) 0.84034(18) 0.0199(8) Uani d . 1
H H42 1.1032 0.7698 0.8575 0.024 Uiso calc R 1
C C43 0.8443(5) 0.7441(4) 0.88308(17) 0.0184(8) Uani d . 1
H H43 0.7080 0.7154 0.8674 0.022 Uiso calc R 1
C C44 0.9180(6) 0.7924(4) 0.95524(18) 0.0196(8) Uani d . 1
C C45 0.8254(6) 0.8163(4) 1.06102(18) 0.0270(9) Uani d . 1
H H45A 0.7084 0.7990 1.0810 0.032 Uiso calc R 1
H H45B 0.8958 0.9108 1.0720 0.032 Uiso calc R 1
H H45C 0.9101 0.7697 1.0771 0.032 Uiso calc R 1

loop_
_atom_site_aniso_label
_atom_site_aniso_U_11
_atom_site_aniso_U_22
_atom_site_aniso_U_33
_atom_site_aniso_U_12
_atom_site_aniso_U_13
_atom_site_aniso_U_23
Sr1 0.00562(16) 0.01074(16) 0.01153(16) 0.00271(13) 0.00227(12) 0.00316(13)
Sr2 0.00568(16) 0.01159(16) 0.01408(17) 0.00284(13) 0.00240(13) 0.00206(13)
O1 0.0135(13) 0.0142(13) 0.0175(13) 0.0027(11) 0.0060(11) 0.0052(11)
O2 0.0132(13) 0.0144(13) 0.0182(13) 0.0052(11) 0.0020(11) 0.0062(11)
O3 0.0117(13) 0.0164(13) 0.0210(15) 0.0034(11) 0.0025(11) 0.0027(11)
O4 0.0188(15) 0.0211(15) 0.0202(15) 0.0049(12) 0.0021(12) -0.0007(12)
O11 0.0074(12) 0.0204(13) 0.0168(13) 0.0058(11) 0.0007(10) -0.0003(11)
O12 0.0104(13) 0.0213(13) 0.0175(13) 0.0053(11) 0.0054(10) 0.0004(11)
O13 0.0159(14) 0.0152(13) 0.0227(14) 0.0040(11) 0.0042(11) 0.0055(11)
O14 0.0213(15) 0.0193(13) 0.0166(13) 0.0044(11) 0.0083(11) 0.0041(11)
C11 0.0117(18) 0.0077(16) 0.0189(18) 0.0038(14) 0.0030(14) 0.0058(14)
C12 0.0084(17) 0.0199(18) 0.0145(18) 0.0057(15) 0.0036(14) 0.0064(15)
C13 0.0116(18) 0.0205(19) 0.0161(18) 0.0057(15) 0.0041(14) 0.0078(15)
C14 0.0103(17) 0.0202(19) 0.0145(18) 0.0075(15) 0.0021(14) 0.0073(15)
C15 0.026(2) 0.029(2) 0.017(2) 0.0073(18) 0.0057(17) 0.0043(17)
O21 0.0142(13) 0.0117(12) 0.0138(12) 0.0048(10) 0.0039(10) 0.0030(10)
O22 0.0158(13) 0.0130(12) 0.0174(13) 0.0028(10) 0.0038(11) 0.0067(10)
O23 0.047(2) 0.0194(15) 0.0225(15) 0.0100(14) 0.0127(14) 0.0021(12)
O24 0.0270(16) 0.0303(15) 0.0133(13) 0.0140(13) 0.0043(11) 0.0079(12)
C21 0.0061(16) 0.0170(18) 0.0169(18) 0.0055(14) 0.0041(14) 0.0063(15)
C22 0.0126(18) 0.0132(17) 0.0149(18) 0.0038(14) 0.0032(14) 0.0010(14)
C23 0.0150(19) 0.0179(18) 0.0151(18) 0.0057(15) 0.0018(15) 0.0020(15)
C24 0.0114(18) 0.0214(19) 0.0151(18) 0.0024(15) 0.0036(14) 0.0055(15)
C25 0.031(2) 0.044(3) 0.015(2) 0.016(2) 0.0041(17) 0.0082(19)
O31 0.0085(12) 0.0184(13) 0.0160(13) 0.0062(10) 0.0003(10) 0.0044(10)
O32 0.0099(12) 0.0190(13) 0.0141(12) 0.0050(11) 0.0025(10) 0.0005(10)
O33 0.0196(16) 0.060(2) 0.0185(15) 0.0170(15) 0.0019(12) 0.0107(14)
O34 0.0203(14) 0.0312(15) 0.0127(13) 0.0113(12) 0.0064(11) 0.0052(11)
C31 0.0108(17) 0.0075(16) 0.0174(18) 0.0031(14) 0.0037(14) 0.0046(14)
C32 0.0110(18) 0.0132(17) 0.0192(19) 0.0043(14) -0.0002(14) 0.0034(15)
C33 0.0132(18) 0.0181(18) 0.0174(19) 0.0060(15) 0.0027(15) 0.0045(15)
C34 0.021(2) 0.0196(19) 0.0173(19) 0.0072(17) 0.0068(16) 0.0063(16)
C35 0.030(2) 0.042(3) 0.016(2) 0.013(2) 0.0060(18) 0.0078(19)
O41 0.0151(14) 0.0255(14) 0.0196(14) 0.0063(12) 0.0010(11) 0.0036(12)
O42 0.0196(15) 0.0301(15) 0.0197(14) 0.0099(12) 0.0081(12) 0.0022(12)
O43 0.0174(16) 0.056(2) 0.0187(15) 0.0049(15) -0.0004(12) 0.0020(14)
O44 0.0187(14) 0.0363(16) 0.0160(14) 0.0096(13) 0.0066(11) 0.0055(12)
C41 0.019(2) 0.0130(18) 0.020(2) 0.0040(15) 0.0043(16) 0.0035(15)
C42 0.0131(19) 0.023(2) 0.021(2) 0.0042(16) 0.0021(16) 0.0009(16)
C43 0.0144(19) 0.023(2) 0.0182(19) 0.0064(16) 0.0029(15) 0.0051(16)
C44 0.023(2) 0.023(2) 0.0160(19) 0.0120(17) 0.0053(16) 0.0040(16)
C45 0.029(2) 0.038(2) 0.016(2) 0.013(2) 0.0070(17) 0.0055(18)

loop_
_atom_type_symbol
_atom_type_description
_atom_type_scat_dispersion_real
_atom_type_scat_dispersion_imag
_atom_type_scat_source
C C 0.0033 0.0016 'International Tables Vol C Tables 4.2.6.8 and 6.1.1.4'
H H 0.0000 0.0000 'International Tables Vol C Tables 4.2.6.8 and 6.1.1.4'
O O 0.0106 0.0060 'International Tables Vol C Tables 4.2.6.8 and 6.1.1.4'
Sr Sr -1.5307 3.2498 'International Tables Vol C Tables 4.2.6.8 and 6.1.1.4'

loop_
_geom_angle_atom_site_label_1
_geom_angle_atom_site_label_2
_geom_angle_atom_site_label_3
_geom_angle
_geom_angle_publ_flag
H1A O1 H1B 96(4) no
H2A O2 H2B 103(4) no
H3A O3 H3B 104(4) no
H4A O4 H4B 109(4) no
C14 O14 C15 115.5(3) no
O12 C11 O11 122.1(3) no
O12 C11 C12 121.3(3) no
O11 C11 C12 116.6(3) no
C13 C12 C11 122.1(3) no
C12 C13 C14 124.3(3) no
O13 C14 O14 123.7(3) no
O13 C14 C13 123.0(3) no
O14 C14 C13 113.3(3) no
C24 O24 C25 115.0(3) no
O22 C21 O21 122.0(3) no
O22 C21 C22 118.1(3) no
O21 C21 C22 119.9(3) no
C23 C22 C21 122.1(3) no
C22 C23 C24 120.9(3) no
O23 C24 O24 124.1(3) no
O23 C24 C23 125.3(3) no
O24 C24 C23 110.6(3) no
C34 O34 C35 114.2(3) no
O31 C31 O32 122.2(3) no
O31 C31 C32 120.9(3) no
O32 C31 C32 116.8(3) no
C33 C32 C31 125.0(3) no
C32 C33 C34 119.5(3) no
O33 C34 O34 124.1(3) no
O33 C34 C33 123.6(3) no
O34 C34 C33 112.3(3) no
C44 O44 C45 115.6(3) no
O42 C41 O41 126.1(3) no
O42 C41 C42 116.1(3) no
O41 C41 C42 117.9(3) no
C43 C42 C41 125.7(4) no
C42 C43 C44 121.8(4) no
O43 C44 O44 122.9(3) no
O43 C44 C43 125.4(3) no
O44 C44 C43 111.7(3) no

loop_
_geom_bond_atom_site_label_1
_geom_bond_atom_site_label_2
_geom_bond_site_symmetry_2
_geom_bond_distance
_geom_bond_publ_flag
Sr1 O11 . 2.499(2) yes
Sr1 O12 1_455 2.509(2) yes
Sr1 O22 2_676 2.537(2) yes
Sr1 O3 . 2.598(3) yes
Sr1 O32 . 2.601(2) yes
Sr1 O21 . 2.617(2) yes
Sr1 O31 . 2.775(2) yes
Sr1 O22 . 2.807(2) yes
Sr2 O4 . 2.569(3) yes
Sr2 O32 1_655 2.571(2) yes
Sr2 O31 . 2.597(2) yes
Sr2 O13 2_776 2.600(2) yes
Sr2 O2 . 2.621(2) yes
Sr2 O11 . 2.664(2) yes
Sr2 O1 . 2.671(2) yes
Sr2 O12 . 2.812(2) yes
O1 H1A . 0.834(18) no
O1 H1B . 0.818(18) no
O2 H2A . 0.809(18) no
O2 H2B . 0.837(18) no
O3 H3A . 0.810(18) no
O3 H3B . 0.792(18) no
O4 H4A . 0.821(19) no
O4 H4B . 0.807(18) no
O11 C11 . 1.264(4) no
O12 C11 . 1.262(4) no
O13 C14 . 1.229(4) no
O14 C14 . 1.333(4) no
O14 C15 . 1.463(4) no
C11 C12 . 1.512(5) no
C12 C13 . 1.330(5) no
C12 H12 . 0.9300 no
C13 C14 . 1.497(5) no
C13 H13 . 0.9300 no
C15 H15A . 0.9599 no
C15 H15B . 0.9599 no
C15 H15C . 0.9599 no
O21 C21 . 1.284(4) no
O22 C21 . 1.272(4) no
O23 C24 . 1.219(4) no
O24 C24 . 1.348(4) no
O24 C25 . 1.458(4) no
C21 C22 . 1.503(5) no
C22 C23 . 1.338(4) no
C22 H22 . 0.9300 no
C23 C24 . 1.497(5) no
C23 H23 . 0.9300 no
C25 H25A . 0.9599 no
C25 H25B . 0.9599 no
C25 H25C . 0.9599 no
O31 C31 . 1.264(4) no
O32 C31 . 1.275(4) no
O33 C34 . 1.209(4) no
O34 C34 . 1.341(4) no
O34 C35 . 1.465(4) no
C31 C32 . 1.498(5) no
C32 C33 . 1.337(5) no
C32 H32 . 0.9300 no
C33 C34 . 1.498(5) no
C33 H33 . 0.9300 no
C35 H35A . 0.9599 no
C35 H35B . 0.9599 no
C35 H35C . 0.9599 no
O41 C41 . 1.261(4) no
O42 C41 . 1.261(4) no
O43 C44 . 1.204(4) no
O44 C44 . 1.346(4) no
O44 C45 . 1.454(4) no
C41 C42 . 1.507(5) no
C42 C43 . 1.325(5) no
C42 H42 . 0.9300 no
C43 C44 . 1.484(5) no
C43 H43 . 0.9300 no
C45 H45A . 0.9599 no
C45 H45B . 0.9599 no
C45 H45C . 0.9599 no

loop_
_geom_hbond_atom_site_label_D
_geom_hbond_atom_site_label_H
_geom_hbond_atom_site_label_A
_geom_hbond_site_symmetry_A
_geom_hbond_distance_DH
_geom_hbond_distance_HA
_geom_hbond_distance_DA
_geom_hbond_angle_DHA
O1 H1A O42 2_766 0.834(18) 1.850(19) 2.681(3) 174(4)
O1 H1B O21 2_666 0.818(18) 2.02(2) 2.813(3) 163(4)
O2 H2A O21 2_666 0.809(18) 2.017(19) 2.822(3) 174(4)
O2 H2B O41 2_666 0.837(18) 1.835(19) 2.667(3) 173(4)
O3 H3A O1 1_455 0.810(18) 1.98(2) 2.775(4) 169(4)
O3 H3B O2 1 0.792(18) 2.03(2) 2.819(4) 171(4)
O4 H4A O41 2_666 0.821(19) 2.05(3) 2.788(4) 149(4)
O4 H4B O42 2_766 0.807(18) 2.07(2) 2.835(4) 159(4)
